data_1008078
loop_
_publ_author_name
'Ballestracci, R'
'Bertaut, E F'

_publ_section_title
;
Etude cristallographique de nouveaux sulfures de terres rares et de
cuivre(I)
;
_journal_coden_ASTM BUFCAE
_journal_name_full
;
Bulletin de la Societe Francaise de Mineralogie et de Cristallographie
(72,1949-100,1977)
;
_journal_page_first 575
_journal_page_last 579
_journal_volume 88
_journal_year 1965
_chemical_formula_structural '(Er2 Cu6 S6)0.3333'
_chemical_formula_sum 'Cu1.9998 Er0.6666 S1.9998'
_chemical_name_systematic 'Europium copper(I) sulfide (.7/2/2)'
_space_group_IT_number 147
_symmetry_cell_setting trigonal
_symmetry_Int_Tables_number 147
_symmetry_space_group_name_Hall '-P 3'
_symmetry_space_group_name_H-M 'P -3'
_cell_angle_alpha 90
_cell_angle_beta 90
_cell_angle_gamma 120
_cell_formula_units_Z 1
_cell_length_a 3.874
_cell_length_b 3.874
_cell_length_c 6.332
_cell_volume 82.3
_refine_ls_R_factor_all 0.04
_cod_original_formula_sum 'Cu1.9998 Er.6666 S1.9998'
_cod_database_code 1008078

loop_
_symmetry_equiv_pos_as_xyz
x,y,z
-y,x-y,z
y-x,-x,z
-x,-y,-z
y,y-x,-z
x-y,x,-z

loop_
_atom_site_label
_atom_site_type_symbol
_atom_site_symmetry_multiplicity
_atom_site_Wyckoff_symbol
_atom_site_fract_x
_atom_site_fract_y
_atom_site_fract_z
_atom_site_occupancy
_atom_site_attached_hydrogens
_atom_site_calc_flag
Er1 Er3+ 1 a 0. 0. 0. 0.6667 0 d
S1 S2- 2 d 0.3333 0.6667 0.745 1. 0 d
Cu1 Cu1+ 2 d 0.3333 0.6667 0.365 1. 0 d

loop_
_atom_type_symbol
_atom_type_oxidation_number
Er3+ 3.000
S2- -2.000
Cu1+ 1.000
